data_1560299
loop_
_publ_author_name
'Sk Imran Alia'
'Weiguo Zhangb'
'P. Shiv Halasyamanib'
'Mats Johnsson'

_publ_section_title
;
 Zn3Sb4O6F6: Hydrothermal synthesis, crystal structure and nonlinear
 optical properties
;
_journal_name_full 'Journal of Solid State Chemistry'
_journal_page_first 158
_journal_page_last 161
_journal_paper_doi 10.1016/j.jssc.2017.08.033
_journal_volume 256
_journal_year 2017
_chemical_formula_sum 'F6 O6 Sb4 Zn3'
_chemical_formula_weight 893.1
_space_group_IT_number 217
_space_group_name_Hall 'I -4 2 3'
_space_group_name_H-M_alt 'I -4 3 m'
_symmetry_cell_setting cubic
_symmetry_Int_Tables_number 217
_symmetry_space_group_name_Hall 'I -4 2 3'
_symmetry_space_group_name_H-M 'I -4 3 m'
_cell_angle_alpha 90
_cell_angle_beta 90
_cell_angle_gamma 90
_cell_formula_units_Z 2
_cell_length_a 8.1291(4)
_cell_length_b 8.1291(4)
_cell_length_c 8.1291(4)
_cell_measurement_reflns_used 838
_cell_measurement_temperature 293
_cell_measurement_theta_max 29.896
_cell_measurement_theta_min 3.5445
_cell_volume 537.19(5)
_diffrn_ambient_temperature 293
_diffrn_measured_fraction_theta_full 1
_diffrn_measured_fraction_theta_max 1
_diffrn_measurement_device_type 'Bruker AXS area detector'
_diffrn_radiation_probe x-ray
_diffrn_radiation_source 'X-ray tube'
_diffrn_radiation_type 'Mo K\a'
_diffrn_radiation_wavelength 0.71069
_diffrn_reflns_av_R_equivalents 0.0461
_diffrn_reflns_av_unetI/netI 0.014
_diffrn_reflns_limit_h_max 7
_diffrn_reflns_limit_h_min -11
_diffrn_reflns_limit_k_max 11
_diffrn_reflns_limit_k_min -8
_diffrn_reflns_limit_l_max 8
_diffrn_reflns_limit_l_min -9
_diffrn_reflns_number 1479
_diffrn_reflns_theta_full 29.89
_diffrn_reflns_theta_max 29.89
_diffrn_reflns_theta_min 3.54
_exptl_absorpt_coefficient_mu 16.592
_exptl_absorpt_correction_T_max 0.7460
_exptl_absorpt_correction_T_min 0.6040
_exptl_absorpt_correction_type multi-scan
_exptl_absorpt_process_details Sadabs-2014
_exptl_crystal_colour Colorless
_exptl_crystal_density_diffrn 5.5216
_exptl_crystal_description Transparent
_exptl_crystal_F_000 792
_exptl_crystal_size_max 0.5
_exptl_crystal_size_mid 0.4
_exptl_crystal_size_min 0.4
_refine_diff_density_max 0.74
_refine_diff_density_min -0.65
_refine_ls_extinction_method none
_refine_ls_goodness_of_fit_gt 1.77
_refine_ls_goodness_of_fit_ref 1.75
_refine_ls_number_constraints 0
_refine_ls_number_parameters 12
_refine_ls_number_reflns 170
_refine_ls_number_restraints 0
_refine_ls_R_factor_all 0.0218
_refine_ls_R_factor_gt 0.0208
_refine_ls_shift/su_max 0.0005
_refine_ls_shift/su_mean 0.0000
_refine_ls_structure_factor_coef F
_refine_ls_weighting_details w=1/(\s^2^(F)+0.0001F^2^)
_refine_ls_weighting_scheme sigma
_refine_ls_wR_factor_gt 0.0253
_refine_ls_wR_factor_ref 0.0255
_reflns_number_gt 165
_reflns_number_total 170
_reflns_threshold_expression I>3\s(I)
_cod_data_source_file JSSC-2017-256-158.cif
_cod_data_source_block 1
_cod_depositor_comments
;
The following automatic conversions were performed:

data item '_diffrn_radiation_probe' value 'X-ray' was changed to
'x-ray' in accordance with the built-in table derived from the CIF
Core dictionary named 'cif_core.dic' version 2.4.5 last updated on
2014-11-21.

data item '_exptl_absorpt_correction_type' value 'Multi-scan' was
changed to 'multi-scan' in accordance with the built-in table derived
from the CIF Core dictionary named 'cif_core.dic' version 2.4.5 last
updated on 2014-11-21.

Automatic conversion script
Id: cif_fix_values 8369 2020-08-20 11:38:08Z andrius 
;
_cod_database_code 1560299

loop_
_space_group_symop_id
_space_group_symop_operation_xyz
1 x,y,z
2 -x,-y,z
3 -x,y,-z
4 x,-y,-z
5 z,x,y
6 z,-x,-y
7 -z,-x,y
8 -z,x,-y
9 y,z,x
10 -y,z,-x
11 y,-z,-x
12 -y,-z,x
13 y,x,z
14 -y,-x,z
15 y,-x,-z
16 -y,x,-z
17 x,z,y
18 -x,z,-y
19 -x,-z,y
20 x,-z,-y
21 z,y,x
22 z,-y,-x
23 -z,y,-x
24 -z,-y,x
25 x+1/2,y+1/2,z+1/2
26 -x+1/2,-y+1/2,z+1/2
27 -x+1/2,y+1/2,-z+1/2
28 x+1/2,-y+1/2,-z+1/2
29 z+1/2,x+1/2,y+1/2
30 z+1/2,-x+1/2,-y+1/2
31 -z+1/2,-x+1/2,y+1/2
32 -z+1/2,x+1/2,-y+1/2
33 y+1/2,z+1/2,x+1/2
34 -y+1/2,z+1/2,-x+1/2
35 y+1/2,-z+1/2,-x+1/2
36 -y+1/2,-z+1/2,x+1/2
37 y+1/2,x+1/2,z+1/2
38 -y+1/2,-x+1/2,z+1/2
39 y+1/2,-x+1/2,-z+1/2
40 -y+1/2,x+1/2,-z+1/2
41 x+1/2,z+1/2,y+1/2
42 -x+1/2,z+1/2,-y+1/2
43 -x+1/2,-z+1/2,y+1/2
44 x+1/2,-z+1/2,-y+1/2
45 z+1/2,y+1/2,x+1/2
46 z+1/2,-y+1/2,-x+1/2
47 -z+1/2,y+1/2,-x+1/2
48 -z+1/2,-y+1/2,x+1/2

loop_
_atom_site_label
_atom_site_type_symbol
_atom_site_fract_x
_atom_site_fract_y
_atom_site_fract_z
_atom_site_adp_type
_atom_site_U_iso_or_equiv
_atom_site_site_symmetry_multiplicity
_atom_site_occupancy
_atom_site_calc_flag
_atom_site_refinement_flags
_atom_site_disorder_assembly
_atom_site_disorder_group
Sb1 Sb 0.83961(5) 0.16039(5) 0.16039(5) Uani 0.00999(12) 8 1 d . . .
Zn1 Zn 0.5 0 0 Uani 0.0082(4) 6 1 d . . .
F1 F 0.5 0 0.25 Uani 0.0290(17) 12 1 d . . .
O1 O 0.7496(9) 0 0 Uani 0.0122(15) 12 1 d . . .

loop_
_atom_site_aniso_label
_atom_site_aniso_type_symbol
_atom_site_aniso_U_11
_atom_site_aniso_U_22
_atom_site_aniso_U_33
_atom_site_aniso_U_12
_atom_site_aniso_U_13
_atom_site_aniso_U_23
Sb1 Sb 0.0100(2) 0.0100(2) 0.0100(2) 0.0016(2) 0.0016(2) -0.0016(2)
Zn1 Zn 0.0062(8) 0.0091(5) 0.0091(5) 0 0 0
F1 F 0.038(3) 0.038(3) 0.011(3) 0 0 0
O1 O 0.007(3) 0.015(2) 0.015(2) 0 0 -0.004(3)

loop_
_atom_type_symbol
_atom_type_scat_dispersion_real
_atom_type_scat_dispersion_imag
_atom_type_scat_source
F 0.0171 0.0103 'International Tables Vol C tables 4.2.6.8 and 6.1.1.1'
O 0.0106 0.0060 'International Tables Vol C tables 4.2.6.8 and 6.1.1.1'
Sb -0.5866 1.5461 'International Tables Vol C tables 4.2.6.8 and 6.1.1.1'
Zn 0.2839 1.4301 'International Tables Vol C tables 4.2.6.8 and 6.1.1.1'

loop_
_geom_angle_atom_site_label_1
_geom_angle_atom_site_label_2
_geom_angle_atom_site_label_3
_geom_angle_site_symmetry_1
_geom_angle_site_symmetry_2
_geom_angle_site_symmetry_3
_geom_angle
Sb1 Sb1 Sb1 2_755 . 3_755 60.000(11)
Sb1 Sb1 Sb1 2_755 . 4_555 60.000(11)
Sb1 Sb1 Zn1 2_755 . . 108.078(13)
Sb1 Sb1 Zn1 2_755 . 25_555 104.494(12)
Sb1 Sb1 Zn1 2_755 . 5_655 108.078(13)
Sb1 Sb1 Zn1 2_755 . 29_545 104.494(12)
Sb1 Sb1 Zn1 2_755 . 9_655 56.261(9)
Sb1 Sb1 Zn1 2_755 . 33_554 161.533(14)
Sb1 Sb1 O1 2_755 . . 78.24(17)
Sb1 Sb1 O1 2_755 . 6_665 78.24(17)
Sb1 Sb1 O1 2_755 . 10_656 21.7(2)
Sb1 Sb1 Sb1 3_755 . 4_555 60.000(11)
Sb1 Sb1 Zn1 3_755 . . 108.078(13)
Sb1 Sb1 Zn1 3_755 . 25_555 104.494(12)
Sb1 Sb1 Zn1 3_755 . 5_655 56.261(9)
Sb1 Sb1 Zn1 3_755 . 29_545 161.533(14)
Sb1 Sb1 Zn1 3_755 . 9_655 108.078(13)
Sb1 Sb1 Zn1 3_755 . 33_554 104.494(12)
Sb1 Sb1 O1 3_755 . . 78.24(17)
Sb1 Sb1 O1 3_755 . 6_665 21.7(2)
Sb1 Sb1 O1 3_755 . 10_656 78.24(17)
Sb1 Sb1 Zn1 4_555 . . 56.261(9)
Sb1 Sb1 Zn1 4_555 . 25_555 161.533(14)
Sb1 Sb1 Zn1 4_555 . 5_655 108.078(13)
Sb1 Sb1 Zn1 4_555 . 29_545 104.494(12)
Sb1 Sb1 Zn1 4_555 . 9_655 108.078(13)
Sb1 Sb1 Zn1 4_555 . 33_554 104.494(12)
Sb1 Sb1 O1 4_555 . . 21.7(2)
Sb1 Sb1 O1 4_555 . 6_665 78.24(17)
Sb1 Sb1 O1 4_555 . 10_656 78.24(17)
Zn1 Sb1 Zn1 . . 25_555 142.206(12)
Zn1 Sb1 Zn1 . . 5_655 119.930(13)
Zn1 Sb1 Zn1 . . 29_545 65.246(8)
Zn1 Sb1 Zn1 . . 9_655 119.930(13)
Zn1 Sb1 Zn1 . . 33_554 65.246(8)
Zn1 Sb1 O1 . . . 34.6(2)
Zn1 Sb1 O1 . . 6_665 115.68(6)
Zn1 Sb1 O1 . . 10_656 115.68(6)
Zn1 Sb1 Zn1 25_555 . 5_655 65.246(8)
Zn1 Sb1 Zn1 25_555 . 29_545 88.571(9)
Zn1 Sb1 Zn1 25_555 . 9_655 65.246(8)
Zn1 Sb1 Zn1 25_555 . 33_554 88.571(9)
Zn1 Sb1 O1 25_555 . . 176.8(2)
Zn1 Sb1 O1 25_555 . 6_665 89.15(14)
Zn1 Sb1 O1 25_555 . 10_656 89.15(14)
Zn1 Sb1 Zn1 5_655 . 29_545 142.206(12)
Zn1 Sb1 Zn1 5_655 . 9_655 119.930(13)
Zn1 Sb1 Zn1 5_655 . 33_554 65.246(8)
Zn1 Sb1 O1 5_655 . . 115.68(6)
Zn1 Sb1 O1 5_655 . 6_665 34.6(2)
Zn1 Sb1 O1 5_655 . 10_656 115.68(6)
Zn1 Sb1 Zn1 29_545 . 9_655 65.246(8)
Zn1 Sb1 Zn1 29_545 . 33_554 88.571(9)
Zn1 Sb1 O1 29_545 . . 89.15(14)
Zn1 Sb1 O1 29_545 . 6_665 176.8(2)
Zn1 Sb1 O1 29_545 . 10_656 89.15(14)
Zn1 Sb1 Zn1 9_655 . 33_554 142.206(12)
Zn1 Sb1 O1 9_655 . . 115.68(6)
Zn1 Sb1 O1 9_655 . 6_665 115.68(6)
Zn1 Sb1 O1 9_655 . 10_656 34.6(2)
Zn1 Sb1 O1 33_554 . . 89.15(14)
Zn1 Sb1 O1 33_554 . 6_665 89.15(14)
Zn1 Sb1 O1 33_554 . 10_656 176.8(2)
O1 Sb1 O1 . . 6_665 93.04(19)
O1 Sb1 O1 . . 10_656 93.04(19)
O1 Sb1 O1 6_665 . 10_656 93.04(19)
Sb1 Zn1 Sb1 . . 25_444 142.206(9)
Sb1 Zn1 Sb1 . . 2_655 133.750(10)
Sb1 Zn1 Sb1 . . 26_654 74.728(10)
Sb1 Zn1 Sb1 . . 3_655 133.750(10)
Sb1 Zn1 Sb1 . . 27_645 74.728(10)
Sb1 Zn1 Sb1 . . 4_555 67.478(11)
Sb1 Zn1 Sb1 . . 28_455 74.728(10)
Sb1 Zn1 Zn1 . . 29_544 113.125(7)
Sb1 Zn1 Zn1 . . 29_545 66.875(7)
Sb1 Zn1 Zn1 . . 33_544 113.125(7)
Sb1 Zn1 Zn1 . . 33_554 66.875(7)
Sb1 Zn1 F1 . . . 66.875(7)
Sb1 Zn1 F1 . . 3_655 113.125(7)
Sb1 Zn1 F1 . . 33_544 113.125(7)
Sb1 Zn1 F1 . . 35_555 66.875(7)
Sb1 Zn1 O1 . . . 33.739(7)
Sb1 Zn1 O1 . . 2_655 146.261(7)
Sb1 Zn1 Sb1 25_444 . 2_655 74.728(10)
Sb1 Zn1 Sb1 25_444 . 26_654 95.758(9)
Sb1 Zn1 Sb1 25_444 . 3_655 74.728(10)
Sb1 Zn1 Sb1 25_444 . 27_645 95.758(9)
Sb1 Zn1 Sb1 25_444 . 4_555 74.728(10)
Sb1 Zn1 Sb1 25_444 . 28_455 143.066(8)
Sb1 Zn1 Zn1 25_444 . 29_544 47.879(6)
Sb1 Zn1 Zn1 25_444 . 29_545 132.121(6)
Sb1 Zn1 Zn1 25_444 . 33_544 47.879(6)
Sb1 Zn1 Zn1 25_444 . 33_554 132.121(6)
Sb1 Zn1 F1 25_444 . . 132.121(6)
Sb1 Zn1 F1 25_444 . 3_655 47.879(6)
Sb1 Zn1 F1 25_444 . 33_544 47.879(6)
Sb1 Zn1 F1 25_444 . 35_555 132.121(6)
Sb1 Zn1 O1 25_444 . . 108.467(6)
Sb1 Zn1 O1 25_444 . 2_655 71.533(6)
Sb1 Zn1 Sb1 2_655 . 26_654 142.206(9)
Sb1 Zn1 Sb1 2_655 . 3_655 67.478(11)
Sb1 Zn1 Sb1 2_655 . 27_645 74.728(10)
Sb1 Zn1 Sb1 2_655 . 4_555 133.750(10)
Sb1 Zn1 Sb1 2_655 . 28_455 74.728(10)
Sb1 Zn1 Zn1 2_655 . 29_544 113.125(7)
Sb1 Zn1 Zn1 2_655 . 29_545 66.875(7)
Sb1 Zn1 Zn1 2_655 . 33_544 66.875(7)
Sb1 Zn1 Zn1 2_655 . 33_554 113.125(7)
Sb1 Zn1 F1 2_655 . . 66.875(7)
Sb1 Zn1 F1 2_655 . 3_655 113.125(7)
Sb1 Zn1 F1 2_655 . 33_544 66.875(7)
Sb1 Zn1 F1 2_655 . 35_555 113.125(7)
Sb1 Zn1 O1 2_655 . . 146.261(7)
Sb1 Zn1 O1 2_655 . 2_655 33.739(7)
Sb1 Zn1 Sb1 26_654 . 3_655 74.728(10)
Sb1 Zn1 Sb1 26_654 . 27_645 143.066(8)
Sb1 Zn1 Sb1 26_654 . 4_555 74.728(10)
Sb1 Zn1 Sb1 26_654 . 28_455 95.758(9)
Sb1 Zn1 Zn1 26_654 . 29_544 47.879(6)
Sb1 Zn1 Zn1 26_654 . 29_545 132.121(6)
Sb1 Zn1 Zn1 26_654 . 33_544 132.121(6)
Sb1 Zn1 Zn1 26_654 . 33_554 47.879(6)
Sb1 Zn1 F1 26_654 . . 132.121(6)
Sb1 Zn1 F1 26_654 . 3_655 47.879(6)
Sb1 Zn1 F1 26_654 . 33_544 132.121(6)
Sb1 Zn1 F1 26_654 . 35_555 47.879(6)
Sb1 Zn1 O1 26_654 . . 71.533(6)
Sb1 Zn1 O1 26_654 . 2_655 108.467(6)
Sb1 Zn1 Sb1 3_655 . 27_645 142.206(9)
Sb1 Zn1 Sb1 3_655 . 4_555 133.750(10)
Sb1 Zn1 Sb1 3_655 . 28_455 74.728(10)
Sb1 Zn1 Zn1 3_655 . 29_544 66.875(7)
Sb1 Zn1 Zn1 3_655 . 29_545 113.125(7)
Sb1 Zn1 Zn1 3_655 . 33_544 113.125(7)
Sb1 Zn1 Zn1 3_655 . 33_554 66.875(7)
Sb1 Zn1 F1 3_655 . . 113.125(7)
Sb1 Zn1 F1 3_655 . 3_655 66.875(7)
Sb1 Zn1 F1 3_655 . 33_544 113.125(7)
Sb1 Zn1 F1 3_655 . 35_555 66.875(7)
Sb1 Zn1 O1 3_655 . . 146.261(7)
Sb1 Zn1 O1 3_655 . 2_655 33.739(7)
Sb1 Zn1 Sb1 27_645 . 4_555 74.728(10)
Sb1 Zn1 Sb1 27_645 . 28_455 95.758(9)
Sb1 Zn1 Zn1 27_645 . 29_544 132.121(6)
Sb1 Zn1 Zn1 27_645 . 29_545 47.879(6)
Sb1 Zn1 Zn1 27_645 . 33_544 47.879(6)
Sb1 Zn1 Zn1 27_645 . 33_554 132.121(6)
Sb1 Zn1 F1 27_645 . . 47.879(6)
Sb1 Zn1 F1 27_645 . 3_655 132.121(6)
Sb1 Zn1 F1 27_645 . 33_544 47.879(6)
Sb1 Zn1 F1 27_645 . 35_555 132.121(6)
Sb1 Zn1 O1 27_645 . . 71.533(6)
Sb1 Zn1 O1 27_645 . 2_655 108.467(6)
Sb1 Zn1 Sb1 4_555 . 28_455 142.206(9)
Sb1 Zn1 Zn1 4_555 . 29_544 66.875(7)
Sb1 Zn1 Zn1 4_555 . 29_545 113.125(7)
Sb1 Zn1 Zn1 4_555 . 33_544 66.875(7)
Sb1 Zn1 Zn1 4_555 . 33_554 113.125(7)
Sb1 Zn1 F1 4_555 . . 113.125(7)
Sb1 Zn1 F1 4_555 . 3_655 66.875(7)
Sb1 Zn1 F1 4_555 . 33_544 66.875(7)
Sb1 Zn1 F1 4_555 . 35_555 113.125(7)
Sb1 Zn1 O1 4_555 . . 33.739(7)
Sb1 Zn1 O1 4_555 . 2_655 146.261(7)
Sb1 Zn1 Zn1 28_455 . 29_544 132.121(6)
Sb1 Zn1 Zn1 28_455 . 29_545 47.879(6)
Sb1 Zn1 Zn1 28_455 . 33_544 132.121(6)
Sb1 Zn1 Zn1 28_455 . 33_554 47.879(6)
Sb1 Zn1 F1 28_455 . . 47.879(6)
Sb1 Zn1 F1 28_455 . 3_655 132.121(6)
Sb1 Zn1 F1 28_455 . 33_544 132.121(6)
Sb1 Zn1 F1 28_455 . 35_555 47.879(6)
Sb1 Zn1 O1 28_455 . . 108.467(6)
Sb1 Zn1 O1 28_455 . 2_655 71.533(6)
Zn1 Zn1 Zn1 29_544 . 29_545 180.0(5)
Zn1 Zn1 Zn1 29_544 . 33_544 90
Zn1 Zn1 Zn1 29_544 . 33_554 90
Zn1 Zn1 F1 29_544 . . 180.0(5)
Zn1 Zn1 F1 29_544 . 3_655 0.0(5)
Zn1 Zn1 F1 29_544 . 33_544 90
Zn1 Zn1 F1 29_544 . 35_555 90
Zn1 Zn1 O1 29_544 . . 90
Zn1 Zn1 O1 29_544 . 2_655 90
Zn1 Zn1 Zn1 29_545 . 33_544 90
Zn1 Zn1 Zn1 29_545 . 33_554 90
Zn1 Zn1 F1 29_545 . . 0.0(5)
Zn1 Zn1 F1 29_545 . 3_655 180.0(5)
Zn1 Zn1 F1 29_545 . 33_544 90
Zn1 Zn1 F1 29_545 . 35_555 90
Zn1 Zn1 O1 29_545 . . 90
Zn1 Zn1 O1 29_545 . 2_655 90
Zn1 Zn1 Zn1 33_544 . 33_554 180.0(5)
Zn1 Zn1 F1 33_544 . . 90
Zn1 Zn1 F1 33_544 . 3_655 90
Zn1 Zn1 F1 33_544 . 33_544 0.0(5)
Zn1 Zn1 F1 33_544 . 35_555 180.0(5)
Zn1 Zn1 O1 33_544 . . 90
Zn1 Zn1 O1 33_544 . 2_655 90
Zn1 Zn1 F1 33_554 . . 90
Zn1 Zn1 F1 33_554 . 3_655 90
Zn1 Zn1 F1 33_554 . 33_544 180.0(5)
Zn1 Zn1 F1 33_554 . 35_555 0.0(5)
Zn1 Zn1 O1 33_554 . . 90
Zn1 Zn1 O1 33_554 . 2_655 90
F1 Zn1 F1 . . 3_655 180.0(5)
F1 Zn1 F1 . . 33_544 90
F1 Zn1 F1 . . 35_555 90
F1 Zn1 O1 . . . 90
F1 Zn1 O1 . . 2_655 90
F1 Zn1 F1 3_655 . 33_544 90
F1 Zn1 F1 3_655 . 35_555 90
F1 Zn1 O1 3_655 . . 90
F1 Zn1 O1 3_655 . 2_655 90
F1 Zn1 F1 33_544 . 35_555 180.0(5)
F1 Zn1 O1 33_544 . . 90
F1 Zn1 O1 33_544 . 2_655 90
F1 Zn1 O1 35_555 . . 90
F1 Zn1 O1 35_555 . 2_655 90
O1 Zn1 O1 . . 2_655 180.0(5)
Zn1 F1 Zn1 . . 29_545 180.0(5)
Sb1 O1 Sb1 . . 4_555 136.7(4)
Sb1 O1 Zn1 . . . 111.7(2)
Sb1 O1 Zn1 4_555 . . 111.7(2)

loop_
_geom_bond_atom_site_label_1
_geom_bond_atom_site_label_2
_geom_bond_site_symmetry_1
_geom_bond_site_symmetry_2
_geom_bond_distance
Sb1 Sb1 . 2_755 3.6878(6)
Sb1 Sb1 . 3_755 3.6878(6)
Sb1 Sb1 . 4_555 3.6878(6)
Sb1 Zn1 . . 3.3199(5)
Sb1 Zn1 . 25_555 4.1162(5)
Sb1 Zn1 . 5_655 3.3199(5)
Sb1 Zn1 . 29_545 4.1162(5)
Sb1 Zn1 . 9_655 3.3199(5)
Sb1 Zn1 . 33_554 4.1162(5)
Sb1 O1 . . 1.984(3)
Sb1 O1 . 6_665 1.984(3)
Sb1 O1 . 10_656 1.984(3)
Zn1 Zn1 . 29_544 4.0645(4)
Zn1 Zn1 . 29_545 4.0645(4)
Zn1 Zn1 . 33_544 4.0645(4)
Zn1 Zn1 . 33_554 4.0645(4)
Zn1 F1 . . 2.0323(2)
Zn1 F1 . 3_655 2.0323(2)
Zn1 F1 . 33_544 2.0323(2)
Zn1 F1 . 35_555 2.0323(2)
Zn1 O1 . . 2.029(7)
Zn1 O1 . 2_655 2.029(7)
